data_7708006
loop_
_publ_author_name
'Devonport, Jack'
'Spencer, John'
'Kostakis, George E.'

_publ_section_title
;
 Breaking the symmetry: <i>C</i><sub>1</sub>-salans with (N-H) backbones.
;
_journal_issue 35
_journal_name_full 'Dalton transactions (Cambridge, England : 2003)'
_journal_page_first 12069
_journal_page_last 12073
_journal_paper_doi 10.1039/d1dt01950c
_journal_volume 50
_journal_year 2021
_chemical_formula_moiety 'C24 H32 Cu N2 O2'
_chemical_formula_sum 'C24 H32 Cu N2 O2'
_chemical_formula_weight 444.05
_space_group_crystal_system orthorhombic
_space_group_IT_number 19
_space_group_name_Hall 'P 2ac 2ab'
_space_group_name_H-M_alt 'P 21 21 21'
_atom_sites_solution_hydrogens mixed
_atom_sites_solution_primary direct
_audit_creation_date 2021-05-13
_audit_creation_method
;
Olex2 1.3
(compiled 2020.11.12 svn.r5f609507 for OlexSys, GUI svn.r6272)
;
_audit_update_record
;
2021-05-26 deposited with the CCDC.	2021-07-28 downloaded from the CCDC.
;
_cell_angle_alpha 90
_cell_angle_beta 90
_cell_angle_gamma 90
_cell_formula_units_Z 4
_cell_length_a 7.6031(4)
_cell_length_b 16.8736(6)
_cell_length_c 18.7628(8)
_cell_measurement_reflns_used 3093
_cell_measurement_temperature 100(1)
_cell_measurement_theta_max 71.4300
_cell_measurement_theta_min 5.1980
_cell_volume 2407.11(18)
_computing_cell_refinement 'CrysAlisPro 1.171.40.71a (Rigaku OD, 2020)'
_computing_data_collection 'CrysAlisPro 1.171.40.71a (Rigaku OD, 2020)'
_computing_data_reduction 'CrysAlisPro 1.171.40.71a (Rigaku OD, 2020)'
_computing_molecular_graphics 'Olex2 1.3 (Dolomanov et al., 2009)'
_computing_publication_material 'Olex2 1.3 (Dolomanov et al., 2009)'
_computing_structure_refinement 'ShelXL (Sheldrick, 2015)'
_computing_structure_solution 'ShelXS (Sheldrick, 2008)'
_diffrn_ambient_environment N~2~
_diffrn_ambient_temperature 100(1)
_diffrn_detector 'CCD plate'
_diffrn_detector_area_resol_mean 16.1033
_diffrn_detector_type Eos
_diffrn_measured_fraction_theta_full 0.995
_diffrn_measured_fraction_theta_max 0.985
_diffrn_measurement_details
;
List of Runs (angles in degrees, time in seconds):

  # Type    Start    End  Width  t~exp~   \w     \q     \k     \f   Frames
#--------------------------------------------------------------------------
  1  \w      9.00 108.00   1.00   40.00    --   37.81  19.00   0.00   99
  2  \w     20.00 106.00   1.00   40.00    --   37.81  38.00 150.00   86
  3  \w     88.00 174.00   1.00   70.00    --  107.00 111.00 120.00   86
  4  \w     85.00 172.00   1.00   70.00    --  107.00  77.00  60.00   87
  5  \w     94.00 172.00   1.00   70.00    --  107.00  61.00-150.00   78
  6  \w     53.00  84.00   1.00   70.00    --  107.00-111.00 -30.00   31
  7  \w     40.00 125.00   1.00   70.00    --  107.00 -61.00  60.00   85
;
_diffrn_measurement_device 'four-circle diffractometer'
_diffrn_measurement_device_type 'Xcalibur, Eos, Gemini ultra'
_diffrn_measurement_method '\w scans'
_diffrn_orient_matrix_type 'CrysAlisPro convention (1999,Acta A55,543-557)'
_diffrn_orient_matrix_UB_11 -0.0068677000
_diffrn_orient_matrix_UB_12 -0.0913379000
_diffrn_orient_matrix_UB_13 -0.0017528000
_diffrn_orient_matrix_UB_21 0.1212733000
_diffrn_orient_matrix_UB_22 -0.0002019000
_diffrn_orient_matrix_UB_23 -0.0659397000
_diffrn_orient_matrix_UB_31 0.1619372000
_diffrn_orient_matrix_UB_32 -0.0036491000
_diffrn_orient_matrix_UB_33 0.0488639000
_diffrn_radiation_monochromator mirror
_diffrn_radiation_probe x-ray
_diffrn_radiation_type 'Cu K\a'
_diffrn_radiation_wavelength 1.54184
_diffrn_reflns_av_R_equivalents 0.0225
_diffrn_reflns_av_unetI/netI 0.0370
_diffrn_reflns_Laue_measured_fraction_full 0.995
_diffrn_reflns_Laue_measured_fraction_max 0.985
_diffrn_reflns_limit_h_max 9
_diffrn_reflns_limit_h_min -8
_diffrn_reflns_limit_k_max 17
_diffrn_reflns_limit_k_min -20
_diffrn_reflns_limit_l_max 22
_diffrn_reflns_limit_l_min -18
_diffrn_reflns_number 6887
_diffrn_reflns_point_group_measured_fraction_full 0.985
_diffrn_reflns_point_group_measured_fraction_max 0.962
_diffrn_reflns_theta_full 67.684
_diffrn_reflns_theta_max 71.76
_diffrn_reflns_theta_min 3.53
_diffrn_source 'fine-focus sealed X-ray tube'
_diffrn_source_type 'Enhance Ultra (Cu) X-ray Source'
_exptl_absorpt_coefficient_mu 1.430
_exptl_absorpt_correction_T_max 1.00000
_exptl_absorpt_correction_T_min 0.88188
_exptl_absorpt_correction_type multi-scan
_exptl_absorpt_process_details
;
CrysAlisPro 1.171.40.71a (Rigaku Oxford Diffraction, 2020)
Empirical absorption correction using spherical harmonics,
 implemented in SCALE3 ABSPACK scaling algorithm.
;
_exptl_crystal_colour violet
_exptl_crystal_colour_primary violet
_exptl_crystal_density_diffrn 1.225
_exptl_crystal_description plate
_exptl_crystal_F_000 940
_exptl_crystal_size_max 0.1
_exptl_crystal_size_mid 0.08
_exptl_crystal_size_min 0.04
_refine_diff_density_max 0.353
_refine_diff_density_min -0.415
_refine_diff_density_rms 0.045
_refine_ls_abs_structure_details
;
 Flack x determined using 1617 quotients [(I+)-(I-)]/[(I+)+(I-)]
 (Parsons, Flack and Wagner, Acta Cryst. B69 (2013) 249-259).
;
_refine_ls_abs_structure_Flack 0.32(2)
_refine_ls_extinction_method none
_refine_ls_goodness_of_fit_ref 1.032
_refine_ls_hydrogen_treatment mixed
_refine_ls_matrix_type full
_refine_ls_number_parameters 269
_refine_ls_number_reflns 4518
_refine_ls_number_restraints 1
_refine_ls_restrained_S_all 1.032
_refine_ls_R_factor_all 0.0386
_refine_ls_R_factor_gt 0.0351
_refine_ls_shift/su_max 0.000
_refine_ls_shift/su_mean 0.000
_refine_ls_structure_factor_coef Fsqd
_refine_ls_weighting_details 'w=1/[\s^2^(Fo^2^)+(0.0486P)^2^+0.4559P] where P=(Fo^2^+2Fc^2^)/3'
_refine_ls_weighting_scheme calc
_refine_ls_wR_factor_gt 0.0915
_refine_ls_wR_factor_ref 0.0937
_reflns_Friedel_coverage 0.709
_reflns_Friedel_fraction_full 0.972
_reflns_Friedel_fraction_max 0.931
_reflns_number_gt 4172
_reflns_number_total 4518
_reflns_threshold_expression 'I > 2\s(I)'
_cod_data_source_file d1dt01950c2.cif
_cod_data_source_block jd441
_cod_depositor_comments 'Adding full bibliography for 7708002--7708009.cif.'
_cod_original_cell_volume 2407.10(17)
_cod_database_code 7708006
_shelx_shelxl_version_number 2014/7
_chemical_oxdiff_formula 'Cu1 H22 N2 O2'
_shelx_space_group_comment
;
The symmetry employed for this shelxl refinement is uniquely defined
by the following loop, which should always be used as a source of
symmetry information in preference to the above space-group names.
They are only intended as comments.
;
_diffrn_oxdiff_ac3_digest_frames
;
01564b7a393ef74e74450cae676a4ac1ee00027e0ee
;
_reflns_odcompleteness_completeness 99.36
_reflns_odcompleteness_iscentric 1
_reflns_odcompleteness_theta 66.97
_olex2_refinement_description
;
1. Restrained distances
 H1-N1
 0.98 with sigma of 0.02
2.a Ternary CH refined with riding coordinates:
 N2(H2), C12(H12), C17(H17)
2.b Secondary CH2 refined with riding coordinates:
 C11(H11A,H11B), C13(H13A,H13B), C14(H14A,H14B), C15(H15A,H15B), C16(H16A,
 H16B), C18(H18A,H18B)
2.c Aromatic/amide H refined with riding coordinates:
 C2(H2A), C3(H3), C4(H4), C20(H20), C21(H21), C22(H22), C23(H23)
2.d Idealised Me refined as rotating group:
 C8(H8A,H8B,H8C), C9(H9A,H9B,H9C), C10(H10A,H10B,H10C)
;
_olex2_date_sample_data_collection 2020-07-20
_olex2_submission_special_instructions 'No special instructions were received'
_oxdiff_exptl_absorpt_empirical_details
;
Empirical correction (ABSPACK) includes:
- Absorption correction using spherical harmonics
- Frame scaling
;
_oxdiff_exptl_absorpt_empirical_full_max 1.316
_oxdiff_exptl_absorpt_empirical_full_min 0.731

loop_
_space_group_symop_operation_xyz
'x, y, z'
'-x+1/2, -y, z+1/2'
'x+1/2, -y+1/2, -z'
'-x, y+1/2, -z+1/2'

loop_
_atom_site_label
_atom_site_type_symbol
_atom_site_fract_x
_atom_site_fract_y
_atom_site_fract_z
_atom_site_U_iso_or_equiv
_atom_site_adp_type
_atom_site_occupancy
_atom_site_site_symmetry_order
_atom_site_calc_flag
_atom_site_refinement_flags_posn
_atom_site_refinement_flags_adp
_atom_site_refinement_flags_occupancy
_atom_site_disorder_assembly
_atom_site_disorder_group
Cu1 Cu -0.01005(7) 0.82075(2) 0.02945(2) 0.02561(14) Uani 1 1 d . . . . .
O1 O -0.0466(4) 0.83753(13) 0.12809(13) 0.0355(6) Uani 1 1 d . . . . .
O2 O 0.0623(3) 0.71333(14) 0.04832(12) 0.0289(5) Uani 1 1 d . . . . .
N1 N -0.0127(6) 0.93604(16) 0.00548(16) 0.0342(7) Uani 1 1 d D . . . .
N2 N -0.0521(4) 0.80252(16) -0.07548(14) 0.0261(6) Uani 1 1 d . . . . .
H2 H -0.1788 0.7956 -0.0826 0.031 Uiso 1 1 calc R . . . .
C1 C 0.0072(6) 0.90194(19) 0.23844(17) 0.0318(7) Uani 1 1 d . . . . .
C2 C 0.0279(6) 0.9736(2) 0.2738(2) 0.0370(9) Uani 1 1 d . . . . .
H2A H 0.0543 0.9726 0.3222 0.044 Uiso 1 1 calc R . . . .
C3 C 0.0112(7) 1.0468(2) 0.2404(2) 0.0403(9) Uani 1 1 d . . . . .
H3 H 0.0274 1.0934 0.2660 0.048 Uiso 1 1 calc R . . . .
C4 C -0.0295(5) 1.0494(2) 0.1690(2) 0.0372(9) Uani 1 1 d . . . . .
H4 H -0.0421 1.0980 0.1461 0.045 Uiso 1 1 calc R . . . .
C5 C -0.0520(5) 0.9791(2) 0.1308(2) 0.0339(8) Uani 1 1 d . . . . .
C6 C -0.0303(5) 0.9049(2) 0.16394(19) 0.0326(8) Uani 1 1 d . . . . .
C7 C 0.0176(6) 0.8225(2) 0.27764(17) 0.0344(7) Uani 1 1 d . . . . .
C8 C 0.0490(7) 0.8335(2) 0.3580(2) 0.0486(12) Uani 1 1 d . . . . .
H8A H 0.1578 0.8612 0.3654 0.073 Uiso 1 1 calc GR . . . .
H8B H 0.0547 0.7826 0.3807 0.073 Uiso 1 1 calc GR . . . .
H8C H -0.0459 0.8636 0.3782 0.073 Uiso 1 1 calc GR . . . .
C9 C -0.1547(6) 0.7755(3) 0.2684(2) 0.0393(10) Uani 1 1 d . . . . .
H9A H -0.2524 0.8079 0.2826 0.059 Uiso 1 1 calc GR . . . .
H9B H -0.1509 0.7287 0.2976 0.059 Uiso 1 1 calc GR . . . .
H9C H -0.1681 0.7605 0.2194 0.059 Uiso 1 1 calc GR . . . .
C10 C 0.1721(6) 0.7733(3) 0.2485(2) 0.0400(10) Uani 1 1 d . . . . .
H10A H 0.1551 0.7639 0.1985 0.060 Uiso 1 1 calc GR . . . .
H10B H 0.1775 0.7235 0.2732 0.060 Uiso 1 1 calc GR . . . .
H10C H 0.2800 0.8017 0.2556 0.060 Uiso 1 1 calc GR . . . .
C11 C -0.1125(6) 0.9833(2) 0.0556(2) 0.0433(10) Uani 1 1 d . . . . .
H11A H -0.2344 0.9665 0.0537 0.052 Uiso 1 1 calc R . . . .
H11B H -0.1082 1.0382 0.0403 0.052 Uiso 1 1 calc R . . . .
C12 C -0.0639(5) 0.9468(2) -0.0704(2) 0.0318(8) Uani 1 1 d . . . . .
H12 H -0.1926 0.9471 -0.0730 0.038 Uiso 1 1 calc R . . . .
C13 C 0.0033(6) 1.02450(19) -0.10297(18) 0.0367(8) Uani 1 1 d . . . . .
H13A H -0.0407 1.0690 -0.0755 0.044 Uiso 1 1 calc R . . . .
H13B H 0.1308 1.0256 -0.1012 0.044 Uiso 1 1 calc R . . . .
C14 C -0.0579(6) 1.0320(2) -0.1804(2) 0.0427(10) Uani 1 1 d . . . . .
H14A H -0.1849 1.0374 -0.1815 0.051 Uiso 1 1 calc R . . . .
H14B H -0.0073 1.0793 -0.2013 0.051 Uiso 1 1 calc R . . . .
C15 C -0.0045(7) 0.9605(2) -0.22426(18) 0.0407(8) Uani 1 1 d . . . . .
H15A H 0.1224 0.9602 -0.2299 0.049 Uiso 1 1 calc R . . . .
H15B H -0.0565 0.9645 -0.2713 0.049 Uiso 1 1 calc R . . . .
C16 C -0.0625(5) 0.8823(2) -0.1896(2) 0.0352(9) Uani 1 1 d . . . . .
H16A H -0.1898 0.8789 -0.1904 0.042 Uiso 1 1 calc R . . . .
H16B H -0.0163 0.8382 -0.2170 0.042 Uiso 1 1 calc R . . . .
C17 C 0.0021(6) 0.87651(18) -0.11325(16) 0.0290(6) Uani 1 1 d . . . . .
H17 H 0.1309 0.8785 -0.1139 0.035 Uiso 1 1 calc R . . . .
C18 C 0.0379(5) 0.73097(19) -0.10363(18) 0.0315(9) Uani 1 1 d . . . . .
H18A H 0.1640 0.7377 -0.0988 0.038 Uiso 1 1 calc R . . . .
H18B H 0.0115 0.7256 -0.1540 0.038 Uiso 1 1 calc R . . . .
C19 C -0.0170(6) 0.65672(18) -0.06559(17) 0.0273(7) Uani 1 1 d . . . . .
C20 C -0.0698(5) 0.5902(2) -0.10322(19) 0.0335(8) Uani 1 1 d . . . . .
H20 H -0.0860 0.5941 -0.1522 0.040 Uiso 1 1 calc R . . . .
C21 C -0.0990(5) 0.5183(2) -0.0699(2) 0.0371(9) Uani 1 1 d . . . . .
H21 H -0.1316 0.4740 -0.0963 0.044 Uiso 1 1 calc R . . . .
C22 C -0.0788(5) 0.5131(2) 0.0039(2) 0.0321(8) Uani 1 1 d . . . . .
H22 H -0.0984 0.4651 0.0271 0.039 Uiso 1 1 calc R . . . .
C23 C -0.0295(5) 0.57945(19) 0.04264(17) 0.0287(7) Uani 1 1 d . . . . .
H23 H -0.0195 0.5754 0.0919 0.034 Uiso 1 1 calc R . . . .
C24 C 0.0059(6) 0.65240(17) 0.00987(15) 0.0248(6) Uani 1 1 d . . . . .
H1 H 0.115(4) 0.947(3) 0.012(3) 0.09(2) Uiso 1 1 d D . . . .

loop_
_atom_site_aniso_label
_atom_site_aniso_U_11
_atom_site_aniso_U_22
_atom_site_aniso_U_33
_atom_site_aniso_U_23
_atom_site_aniso_U_13
_atom_site_aniso_U_12
Cu1 0.0274(2) 0.0189(2) 0.0305(2) 0.00179(17) 0.0007(2) -0.0001(2)
O1 0.0571(19) 0.0187(11) 0.0306(12) -0.0016(9) -0.0014(11) -0.0029(11)
O2 0.0355(14) 0.0206(11) 0.0306(12) 0.0001(9) -0.0044(9) 0.0021(10)
N1 0.0427(19) 0.0231(13) 0.0369(14) 0.0054(10) 0.0048(16) 0.0043(16)
N2 0.0286(15) 0.0212(13) 0.0284(14) 0.0054(11) 0.0001(11) 0.0039(11)
C1 0.0301(18) 0.0260(15) 0.0392(17) -0.0044(13) 0.0032(19) -0.0027(18)
C2 0.037(2) 0.0308(17) 0.0434(19) -0.0094(14) 0.0034(17) -0.0043(18)
C3 0.045(2) 0.0261(16) 0.050(2) -0.0130(14) 0.013(2) -0.006(2)
C4 0.034(2) 0.0220(16) 0.056(2) -0.0033(14) 0.0097(18) 0.0022(16)
C5 0.031(2) 0.0268(17) 0.044(2) -0.0054(15) 0.0019(15) -0.0007(15)
C6 0.033(2) 0.0244(15) 0.0407(18) -0.0079(13) 0.0018(16) -0.0035(15)
C7 0.045(2) 0.0270(15) 0.0315(16) -0.0066(13) -0.0002(16) -0.003(2)
C8 0.075(3) 0.034(2) 0.037(2) -0.0098(16) -0.0006(19) -0.004(2)
C9 0.051(3) 0.0265(19) 0.040(2) -0.0034(17) 0.0025(18) -0.0033(18)
C10 0.041(2) 0.033(2) 0.046(2) 0.0017(18) -0.0007(18) 0.0052(17)
C11 0.055(3) 0.0245(18) 0.050(2) -0.0036(17) -0.0079(19) 0.0069(18)
C12 0.0307(19) 0.0225(16) 0.042(2) 0.0093(14) -0.0003(15) 0.0001(14)
C13 0.0366(19) 0.0273(16) 0.0462(19) 0.0111(14) -0.0023(19) -0.004(2)
C14 0.042(2) 0.0319(19) 0.054(2) 0.0190(17) -0.0087(18) -0.0081(17)
C15 0.043(2) 0.0424(19) 0.0363(18) 0.0176(15) -0.008(2) -0.007(2)
C16 0.038(2) 0.0303(18) 0.037(2) 0.0088(15) -0.0064(15) -0.0028(16)
C17 0.0249(15) 0.0271(14) 0.0349(16) 0.0094(12) -0.0018(17) 0.0015(18)
C18 0.037(2) 0.0272(16) 0.0307(17) 0.0039(13) 0.0037(14) 0.0071(15)
C19 0.0275(17) 0.0248(14) 0.0296(15) 0.0026(11) 0.0016(16) 0.0073(15)
C20 0.039(2) 0.0322(18) 0.0290(17) -0.0017(14) -0.0022(15) 0.0102(16)
C21 0.036(2) 0.0287(19) 0.046(2) -0.0077(16) -0.0087(17) 0.0066(16)
C22 0.0304(17) 0.0215(16) 0.045(2) 0.0027(15) 0.0008(15) 0.0034(15)
C23 0.0270(19) 0.0276(15) 0.0315(17) 0.0020(12) 0.0004(14) 0.0032(15)
C24 0.0218(15) 0.0226(14) 0.0301(15) 0.0005(10) 0.0008(15) 0.0062(15)

loop_
_atom_type_symbol
_atom_type_description
_atom_type_scat_dispersion_real
_atom_type_scat_dispersion_imag
_atom_type_scat_source
C C 0.0181 0.0091 'International Tables Vol C Tables 4.2.6.8 and 6.1.1.4'
H H 0.0000 0.0000 'International Tables Vol C Tables 4.2.6.8 and 6.1.1.4'
Cu Cu -1.9646 0.5888 'International Tables Vol C Tables 4.2.6.8 and 6.1.1.4'
N N 0.0311 0.0180 'International Tables Vol C Tables 4.2.6.8 and 6.1.1.4'
O O 0.0492 0.0322 'International Tables Vol C Tables 4.2.6.8 and 6.1.1.4'

loop_
_geom_angle_atom_site_label_1
_geom_angle_atom_site_label_2
_geom_angle_atom_site_label_3
_geom_angle
_geom_angle_site_symmetry_1
_geom_angle_site_symmetry_3
_geom_angle_publ_flag
O1 Cu1 O2 90.17(10) . . ?
O1 Cu1 N1 94.19(11) . . ?
O1 Cu1 N2 162.46(12) . . ?
O2 Cu1 N1 163.87(15) . . ?
O2 Cu1 N2 94.65(10) . . ?
N1 Cu1 N2 85.82(12) . . ?
C6 O1 Cu1 127.6(2) . . ?
C24 O2 Cu1 122.4(2) . . ?
C11 N1 Cu1 113.3(2) . . ?
C11 N1 C12 114.7(3) . . ?
C12 N1 Cu1 109.7(2) . . ?
C17 N2 Cu1 107.0(2) . . ?
C18 N2 Cu1 113.5(2) . . ?
C18 N2 C17 112.6(2) . . ?
C2 C1 C6 117.4(3) . . ?
C2 C1 C7 121.8(3) . . ?
C6 C1 C7 120.7(3) . . ?
C1 C2 C3 123.2(4) . . ?
C4 C3 C2 119.2(3) . . ?
C3 C4 C5 120.0(3) . . ?
C4 C5 C6 121.0(4) . . ?
C4 C5 C11 119.0(4) . . ?
C6 C5 C11 119.9(3) . . ?
O1 C6 C1 119.0(3) . . ?
O1 C6 C5 121.8(3) . . ?
C5 C6 C1 119.1(3) . . ?
C1 C7 C8 111.9(3) . . ?
C1 C7 C9 110.7(4) . . ?
C1 C7 C10 110.0(3) . . ?
C8 C7 C9 107.7(3) . . ?
C8 C7 C10 107.2(3) . . ?
C10 C7 C9 109.3(3) . . ?
N1 C11 C5 115.4(3) . . ?
N1 C12 C13 113.4(3) . . ?
N1 C12 C17 109.0(3) . . ?
C17 C12 C13 110.3(3) . . ?
C14 C13 C12 110.3(3) . . ?
C15 C14 C13 111.6(3) . . ?
C14 C15 C16 112.1(3) . . ?
C17 C16 C15 111.2(3) . . ?
N2 C17 C12 108.1(3) . . ?
N2 C17 C16 114.4(3) . . ?
C12 C17 C16 110.0(3) . . ?
N2 C18 C19 112.4(3) . . ?
C20 C19 C18 120.9(3) . . ?
C20 C19 C24 120.0(3) . . ?
C24 C19 C18 118.7(3) . . ?
C21 C20 C19 121.8(3) . . ?
C20 C21 C22 119.0(4) . . ?
C23 C22 C21 119.9(3) . . ?
C22 C23 C24 122.1(3) . . ?
O2 C24 C19 122.6(3) . . ?
O2 C24 C23 120.3(3) . . ?
C23 C24 C19 117.1(3) . . ?

loop_
_geom_bond_atom_site_label_1
_geom_bond_atom_site_label_2
_geom_bond_distance
_geom_bond_site_symmetry_2
_geom_bond_publ_flag
Cu1 O1 1.893(2) . ?
Cu1 O2 1.927(2) . ?
Cu1 N1 1.997(3) . ?
Cu1 N2 2.018(3) . ?
O1 C6 1.326(4) . ?
O2 C24 1.327(4) . ?
N1 C11 1.448(5) . ?
N1 C12 1.488(5) . ?
N2 C17 1.494(4) . ?
N2 C18 1.485(4) . ?
C1 C2 1.388(5) . ?
C1 C6 1.427(5) . ?
C1 C7 1.531(4) . ?
C2 C3 1.392(5) . ?
C3 C4 1.375(5) . ?
C4 C5 1.396(5) . ?
C5 C6 1.407(5) . ?
C5 C11 1.486(5) . ?
C7 C8 1.538(5) . ?
C7 C9 1.542(6) . ?
C7 C10 1.539(5) . ?
C12 C13 1.535(4) . ?
C12 C17 1.517(5) . ?
C13 C14 1.530(5) . ?
C14 C15 1.516(6) . ?
C15 C16 1.535(5) . ?
C16 C17 1.518(5) . ?
C18 C19 1.501(4) . ?
C19 C20 1.385(5) . ?
C19 C24 1.428(4) . ?
C20 C21 1.383(5) . ?
C21 C22 1.396(5) . ?
C22 C23 1.387(5) . ?
C23 C24 1.402(4) . ?

loop_
_smtbx_masks_void_nr
_smtbx_masks_void_average_x
_smtbx_masks_void_average_y
_smtbx_masks_void_average_z
_smtbx_masks_void_volume
_smtbx_masks_void_count_electrons
_smtbx_masks_void_content
1 0.027 0.250 0.000 234.9 48.9 ?
2 -0.121 0.750 0.500 234.9 49.1 ?
